data_4037597
loop_
_publ_author_name
'Tummatorn, Jumreang'
'Batsomboon, Paratchata'
'Clark, Ronald J.'
'Alabugin, Igor V.'
'Dudley, Gregory B.'

_publ_section_title
;
 Strain-promoted azide-alkyne cycloadditions of benzocyclononynes.
;
_journal_issue 5
_journal_name_full 'The Journal of organic chemistry'
_journal_page_first 2093
_journal_page_last 2097
_journal_paper_doi 10.1021/jo300188y
_journal_volume 77
_journal_year 2012
_chemical_formula_sum 'C13 H12 O'
_chemical_formula_weight 184.23
_space_group_IT_number 14
_space_group_name_Hall '-P 2ybc'
_space_group_name_H-M_alt 'P 1 21/c 1'
_atom_sites_solution_hydrogens geom
_atom_sites_solution_primary direct
_atom_sites_solution_secondary difmap
_audit_creation_method SHELXL-97
_cell_angle_alpha 90.00
_cell_angle_beta 104.0920(10)
_cell_angle_gamma 90.00
_cell_formula_units_Z 4
_cell_length_a 11.7586(14)
_cell_length_b 9.4191(11)
_cell_length_c 9.2033(11)
_cell_measurement_temperature 173(2)
_cell_volume 988.6(2)
_computing_structure_refinement 'SHELXL-97 (Sheldrick, 2008)'
_computing_structure_solution 'SHELXS-97 (Sheldrick, 2008)'
_diffrn_ambient_temperature 173(2)
_diffrn_measured_fraction_theta_full 1.000
_diffrn_measured_fraction_theta_max 1.000
_diffrn_radiation_monochromator graphite
_diffrn_radiation_source 'fine-focus sealed tube'
_diffrn_radiation_type MoK\a
_diffrn_radiation_wavelength 0.71073
_diffrn_reflns_av_R_equivalents 0.0335
_diffrn_reflns_av_sigmaI/netI 0.0248
_diffrn_reflns_limit_h_max 14
_diffrn_reflns_limit_h_min -15
_diffrn_reflns_limit_k_max 12
_diffrn_reflns_limit_k_min -12
_diffrn_reflns_limit_l_max 11
_diffrn_reflns_limit_l_min -11
_diffrn_reflns_number 9661
_diffrn_reflns_theta_full 27.57
_diffrn_reflns_theta_max 27.57
_diffrn_reflns_theta_min 1.79
_exptl_absorpt_coefficient_mu 0.077
_exptl_absorpt_correction_T_max 0.9929
_exptl_absorpt_correction_T_min 0.9856
_exptl_crystal_density_diffrn 1.238
_exptl_crystal_density_method 'not measured'
_exptl_crystal_F_000 392
_exptl_crystal_size_max 0.19
_exptl_crystal_size_mid 0.18
_exptl_crystal_size_min 0.09
_refine_diff_density_max 0.286
_refine_diff_density_min -0.183
_refine_diff_density_rms 0.040
_refine_ls_extinction_method none
_refine_ls_goodness_of_fit_ref 1.068
_refine_ls_hydrogen_treatment mixed
_refine_ls_matrix_type full
_refine_ls_number_parameters 127
_refine_ls_number_reflns 2272
_refine_ls_number_restraints 0
_refine_ls_restrained_S_all 1.068
_refine_ls_R_factor_all 0.0420
_refine_ls_R_factor_gt 0.0385
_refine_ls_shift/su_max 0.000
_refine_ls_shift/su_mean 0.000
_refine_ls_structure_factor_coef Fsqd
_refine_ls_weighting_details 'calc w=1/[\s^2^(Fo^2^)+(0.0542P)^2^+0.2059P] where P=(Fo^2^+2Fc^2^)/3'
_refine_ls_weighting_scheme calc
_refine_ls_wR_factor_gt 0.1019
_refine_ls_wR_factor_ref 0.1052
_reflns_number_gt 2052
_reflns_number_total 2272
_reflns_threshold_expression >2sigma(I)
_cod_data_source_file jo300188y_si_002.cif
_cod_data_source_block greg13
_cod_database_code 4037597

loop_
_symmetry_equiv_pos_as_xyz
'x, y, z'
'-x, y+1/2, -z+1/2'
'-x, -y, -z'
'x, -y-1/2, z-1/2'

loop_
_atom_site_label
_atom_site_type_symbol
_atom_site_fract_x
_atom_site_fract_y
_atom_site_fract_z
_atom_site_U_iso_or_equiv
_atom_site_adp_type
_atom_site_occupancy
_atom_site_symmetry_multiplicity
_atom_site_calc_flag
_atom_site_refinement_flags
C1 C 0.14470(9) 0.58051(10) 0.04028(10) 0.0242(2) Uani 1 1 d .
C2 C 0.09637(9) 0.69159(11) -0.07849(11) 0.0281(2) Uani 1 1 d .
H2A H 0.0193 0.6593 -0.1392 0.034 Uiso 1 1 calc R
H2B H 0.1499 0.7002 -0.1461 0.034 Uiso 1 1 calc R
C3 C 0.08182(10) 0.83811(11) -0.01245(12) 0.0314(2) Uani 1 1 d .
H3A H 0.0487 0.8264 0.0760 0.038 Uiso 1 1 calc R
H3B H 0.0258 0.8951 -0.0878 0.038 Uiso 1 1 calc R
C4 C 0.19928(11) 0.91802(11) 0.03438(13) 0.0361(3) Uani 1 1 d .
H4A H 0.2204 0.9572 -0.0554 0.043 Uiso 1 1 calc R
H4B H 0.1920 0.9979 0.1014 0.043 Uiso 1 1 calc R
C5 C 0.29086(10) 0.82003(11) 0.11214(12) 0.0331(2) Uani 1 1 d .
C6 C 0.34862(10) 0.71868(12) 0.16194(12) 0.0320(2) Uani 1 1 d .
C7 C 0.39925(10) 0.57851(11) 0.20663(12) 0.0326(3) Uani 1 1 d .
H7A H 0.3827 0.5508 0.3032 0.039 Uiso 1 1 calc R
H7B H 0.4854 0.5826 0.2207 0.039 Uiso 1 1 calc R
C8 C 0.34777(9) 0.46799(11) 0.08747(11) 0.0273(2) Uani 1 1 d .
C9 C 0.23012(9) 0.47254(10) 0.00798(10) 0.0250(2) Uani 1 1 d .
C10 C 0.18656(10) 0.37090(11) -0.10233(12) 0.0298(2) Uani 1 1 d .
H10 H 0.1068 0.3747 -0.1565 0.036 Uiso 1 1 calc R
C11 C 0.25891(11) 0.26442(12) -0.13343(13) 0.0356(3) Uani 1 1 d .
H11 H 0.2287 0.1952 -0.2079 0.043 Uiso 1 1 calc R
C12 C 0.37522(11) 0.25992(12) -0.05516(14) 0.0376(3) Uani 1 1 d .
H12 H 0.4252 0.1875 -0.0761 0.045 Uiso 1 1 calc R
C13 C 0.41926(10) 0.36103(12) 0.05403(13) 0.0336(3) Uani 1 1 d .
H13 H 0.4994 0.3572 0.1067 0.040 Uiso 1 1 calc R
O1 O 0.10989(7) 0.57014(8) 0.15417(8) 0.0303(2) Uani 1 1 d .

loop_
_atom_site_aniso_label
_atom_site_aniso_U_11
_atom_site_aniso_U_22
_atom_site_aniso_U_33
_atom_site_aniso_U_23
_atom_site_aniso_U_13
_atom_site_aniso_U_12
C1 0.0228(5) 0.0256(5) 0.0234(4) -0.0019(3) 0.0037(3) -0.0033(4)
C2 0.0309(5) 0.0283(5) 0.0237(5) 0.0000(4) 0.0042(4) 0.0026(4)
C3 0.0364(6) 0.0292(5) 0.0280(5) 0.0004(4) 0.0069(4) 0.0067(4)
C4 0.0448(7) 0.0255(5) 0.0374(6) -0.0009(4) 0.0085(5) 0.0009(4)
C5 0.0350(6) 0.0291(5) 0.0341(5) -0.0051(4) 0.0060(4) -0.0061(4)
C6 0.0300(5) 0.0318(5) 0.0319(5) -0.0050(4) 0.0034(4) -0.0066(4)
C7 0.0288(5) 0.0341(5) 0.0313(5) 0.0007(4) 0.0000(4) -0.0016(4)
C8 0.0281(5) 0.0261(5) 0.0277(5) 0.0050(4) 0.0066(4) -0.0007(4)
C9 0.0286(5) 0.0238(5) 0.0236(4) 0.0033(3) 0.0081(4) -0.0005(4)
C10 0.0308(5) 0.0295(5) 0.0290(5) -0.0013(4) 0.0069(4) -0.0013(4)
C11 0.0430(6) 0.0275(5) 0.0378(6) -0.0053(4) 0.0126(5) -0.0010(4)
C12 0.0394(6) 0.0271(5) 0.0494(7) 0.0012(5) 0.0171(5) 0.0063(4)
C13 0.0289(5) 0.0306(5) 0.0405(6) 0.0071(4) 0.0069(4) 0.0033(4)
O1 0.0319(4) 0.0343(4) 0.0267(4) 0.0000(3) 0.0107(3) -0.0021(3)

loop_
_atom_type_symbol
_atom_type_description
_atom_type_scat_dispersion_real
_atom_type_scat_dispersion_imag
_atom_type_scat_source
C C 0.0033 0.0016 'International Tables Vol C Tables 4.2.6.8 and 6.1.1.4'
H H 0.0000 0.0000 'International Tables Vol C Tables 4.2.6.8 and 6.1.1.4'
O O 0.0106 0.0060 'International Tables Vol C Tables 4.2.6.8 and 6.1.1.4'

loop_
_geom_angle_atom_site_label_1
_geom_angle_atom_site_label_2
_geom_angle_atom_site_label_3
_geom_angle
O1 C1 C9 119.64(9)
O1 C1 C2 121.92(9)
C9 C1 C2 118.20(8)
C1 C2 C3 113.12(8)
C2 C3 C4 111.82(9)
C5 C4 C3 109.34(9)
C6 C5 C4 166.08(11)
C5 C6 C7 168.65(11)
C6 C7 C8 110.48(8)
C13 C8 C9 118.65(10)
C13 C8 C7 119.78(9)
C9 C8 C7 121.56(9)
C10 C9 C8 119.94(9)
C10 C9 C1 117.43(9)
C8 C9 C1 122.58(9)
C11 C10 C9 120.62(10)
C12 C11 C10 119.50(10)
C11 C12 C13 120.19(10)
C12 C13 C8 121.10(10)

loop_
_geom_bond_atom_site_label_1
_geom_bond_atom_site_label_2
_geom_bond_distance
C1 O1 1.2185(12)
C1 C9 1.5089(14)
C1 C2 1.5199(13)
C2 C3 1.5342(14)
C3 C4 1.5394(17)
C4 C5 1.4657(16)
C5 C6 1.1963(16)
C6 C7 1.4654(15)
C7 C8 1.5263(14)
C8 C13 1.3936(15)
C8 C9 1.3993(14)
C9 C10 1.3987(14)
C10 C11 1.3892(15)
C11 C12 1.3826(17)
C12 C13 1.3898(16)
